data_7007013
loop_
_publ_author_name
'El Fallah, M. Salah'
'Badyine, Fatima'
'Vicente, Ramon'
'Escuer, Albert'
'Solans, Xavier'
'Font-Bardia, Merc\`e'

_publ_section_title
;
 Complementarity and countercomplementarity in polynuclear copper(II)
 complexes with R2NCH2CH(OH)CH2NR2 (R = H, CH3): crystal structures and
 magnetic study.
;
_journal_issue 24
_journal_name_full 'Dalton transactions (Cambridge, England : 2003)'
_journal_page_first 2934
_journal_page_last 2942
_journal_paper_doi 10.1039/b516392g
_journal_year 2006
_chemical_formula_moiety 'C7 H8 Cu2 N4 O3 S2'
_chemical_formula_sum 'C7 H8 Cu2 N4 O3 S2'
_chemical_formula_weight 387.37
_chemical_name_systematic
;
?
;
_space_group_IT_number 2
_symmetry_cell_setting triclinic
_symmetry_space_group_name_Hall '-P 1'
_symmetry_space_group_name_H-M 'P -1'
_atom_sites_solution_hydrogens geom
_atom_sites_solution_primary direct
_atom_sites_solution_secondary difmap
_audit_creation_method SHELXL-97
_cell_angle_alpha 69.38(16)
_cell_angle_beta 80.36(17)
_cell_angle_gamma 80.36(17)
_cell_formula_units_Z 2
_cell_length_a 8.148(14)
_cell_length_b 8.18(2)
_cell_length_c 11.440(14)
_cell_measurement_reflns_used 25
_cell_measurement_temperature 293(2)
_cell_measurement_theta_max 16
_cell_measurement_theta_min 8
_cell_volume 699(2)
_computing_cell_refinement CAD-4/PC
_computing_data_collection 'CAD-4/PC (Kretschmar, 1996)'
_computing_data_reduction 'CFEO (Solans, 1978)'
_computing_molecular_graphics 'ORTEP3.2 (Brueggemann & Schmid, 1990)'
_computing_publication_material 'PLATON (Spek, 1990)'
_computing_structure_refinement 'SHELXL97 (Sheldrick, 1997)'
_computing_structure_solution 'SHELXS97 (Sheldrick, 1997)'
_diffrn_ambient_temperature 293(2)
_diffrn_measured_fraction_theta_full 0.751
_diffrn_measured_fraction_theta_max 0.751
_diffrn_measurement_device_type 'four cicle diffractometer'
_diffrn_measurement_method '\w-2\q scan'
_diffrn_radiation_monochromator graphite
_diffrn_radiation_source 'fine-focus sealed tube'
_diffrn_radiation_type MoK\a
_diffrn_radiation_wavelength 0.71073
_diffrn_reflns_av_R_equivalents 0.0000
_diffrn_reflns_av_sigmaI/netI 0.2600
_diffrn_reflns_limit_h_max 11
_diffrn_reflns_limit_h_min -10
_diffrn_reflns_limit_k_max 11
_diffrn_reflns_limit_k_min -10
_diffrn_reflns_limit_l_max 16
_diffrn_reflns_limit_l_min 0
_diffrn_reflns_number 3884
_diffrn_reflns_theta_full 32.76
_diffrn_reflns_theta_max 32.76
_diffrn_reflns_theta_min 1.92
_diffrn_standards_decay_% 0
_diffrn_standards_interval_time 120
_diffrn_standards_number 3
_exptl_absorpt_coefficient_mu 3.347
_exptl_absorpt_correction_T_max 0.85
_exptl_absorpt_correction_T_min 0.82
_exptl_absorpt_correction_type empirical
_exptl_crystal_colour blue
_exptl_crystal_density_diffrn 1.842
_exptl_crystal_density_method 'not measured'
_exptl_crystal_description prism
_exptl_crystal_F_000 384
_exptl_crystal_size_max 0.2
_exptl_crystal_size_mid 0.05
_exptl_crystal_size_min 0.05
_refine_diff_density_max 1.117
_refine_diff_density_min -0.957
_refine_diff_density_rms 0.177
_refine_ls_extinction_method none
_refine_ls_goodness_of_fit_ref 0.823
_refine_ls_hydrogen_treatment constr
_refine_ls_matrix_type full
_refine_ls_number_parameters 173
_refine_ls_number_reflns 3884
_refine_ls_number_restraints 0
_refine_ls_restrained_S_all 0.823
_refine_ls_R_factor_all 0.2019
_refine_ls_R_factor_gt 0.0433
_refine_ls_shift/su_max 0.000
_refine_ls_shift/su_mean 0.000
_refine_ls_structure_factor_coef Fsqd
_refine_ls_weighting_details 'calc w=1/[\s^2^(Fo^2^)+(0.0586P)^2^+0.0000P] where P=(Fo^2^+2Fc^2^)/3'
_refine_ls_weighting_scheme calc
_refine_ls_wR_factor_gt 0.0979
_refine_ls_wR_factor_ref 0.1434
_reflns_number_gt 1407
_reflns_number_total 3884
_reflns_threshold_expression >2sigma(I)
_cod_data_source_file b516392g.txt
_cod_data_source_block complex4
_cod_depositor_comments
;
The following automatic conversions were performed:
'_symmetry_cell_setting' value 'Triclinic' changed to 'triclinic'
according to '/home/saulius/struct/CIF-dictionaries/cif_core.dic'
dictionary named 'cif_core.dic' version 2.4.1 from 2010-06-29.

Automatic conversion script
Id: cif_fix_enum 1527 2010-12-29 10:47:43Z saulius 
;
_cod_original_sg_symbol_H-M P-1
_cod_database_code 7007013

loop_
_symmetry_equiv_pos_as_xyz
'x, y, z'
'-x, -y, -z'

loop_
_atom_site_label
_atom_site_type_symbol
_atom_site_fract_x
_atom_site_fract_y
_atom_site_fract_z
_atom_site_U_iso_or_equiv
_atom_site_adp_type
_atom_site_occupancy
_atom_site_symmetry_multiplicity
_atom_site_calc_flag
_atom_site_refinement_flags
_atom_site_disorder_assembly
_atom_site_disorder_group
Cu1 Cu 0.11938(11) 0.56442(11) 0.82731(8) 0.0366(3) Uani 1 1 d . B .
Cu2 Cu -0.06532(11) 0.38105(11) 0.67269(8) 0.0375(3) Uani 1 1 d . B .
S1 S 0.2774(3) 0.8204(3) 1.0753(2) 0.0606(7) Uani 1 1 d . . .
S2 S -0.3209(3) 0.2229(3) 0.4246(2) 0.0581(6) Uani 1 1 d . . .
O1 O -0.1031(7) 0.6892(7) 0.8163(5) 0.0513(15) Uani 1 1 d . . .
O2 O -0.1901(6) 0.6007(7) 0.6860(5) 0.0489(14) Uani 1 1 d . . .
O3 O 0.0998(5) 0.3980(6) 0.7509(4) 0.0260(10) Uani 1 1 d . . .
N1 N 0.3233(8) 0.4108(9) 0.8679(6) 0.0563(19) Uani 1 1 d . . .
N2 N 0.0863(9) 0.1769(9) 0.6338(7) 0.062(2) Uani 1 1 d . . .
N3 N 0.1446(7) 0.7077(8) 0.9294(6) 0.0386(16) Uani 1 1 d . . .
N4 N -0.2086(8) 0.3570(8) 0.5708(6) 0.0438(17) Uani 1 1 d . . .
C1 C -0.2009(11) 0.7037(11) 0.7481(8) 0.044(2) Uani 1 1 d . . .
C2 C -0.3423(12) 0.8437(12) 0.7475(10) 0.071(3) Uani 1 1 d . . .
H2A H -0.3718 0.8501 0.8307 0.107 Uiso 1 1 calc R . .
H2B H -0.4371 0.8171 0.7205 0.107 Uiso 1 1 calc R . .
H2C H -0.3098 0.9546 0.6908 0.107 Uiso 1 1 calc R . .
C3 C 0.2282(10) 0.1478(10) 0.6863(8) 0.055(2) Uani 1 1 d . B .
H3A H 0.3235 0.1326 0.6261 0.066 Uiso 1 1 calc R A 1
H3B H 0.2278 0.0405 0.7585 0.066 Uiso 1 1 calc R A 1
C4 C 0.244(4) 0.293(4) 0.725(2) 0.033(6) Uani 0.50 1 d P B 1
H4 H 0.2991 0.3726 0.6487 0.039 Uiso 0.50 1 calc PR B 1
C4' C 0.205(4) 0.242(4) 0.778(2) 0.044(8) Uani 0.50 1 d P B 2
H4' H 0.1488 0.1629 0.8551 0.052 Uiso 0.50 1 calc PR B 2
C5 C 0.3523(10) 0.2699(10) 0.8139(8) 0.053(2) Uani 1 1 d . B .
H5A H 0.4671 0.2636 0.7742 0.063 Uiso 1 1 calc R C 1
H5B H 0.3388 0.1588 0.8811 0.063 Uiso 1 1 calc R C 1
C6 C 0.2028(10) 0.7575(10) 0.9847(7) 0.045(2) Uani 1 1 d . B .
C7 C -0.2553(9) 0.2964(9) 0.5166(7) 0.0350(18) Uani 1 1 d . B .

loop_
_atom_site_aniso_label
_atom_site_aniso_U_11
_atom_site_aniso_U_22
_atom_site_aniso_U_33
_atom_site_aniso_U_23
_atom_site_aniso_U_13
_atom_site_aniso_U_12
Cu1 0.0416(6) 0.0416(6) 0.0348(6) -0.0211(5) -0.0132(5) 0.0003(5)
Cu2 0.0441(6) 0.0403(6) 0.0362(6) -0.0204(5) -0.0146(5) 0.0000(5)
S1 0.0670(16) 0.0705(16) 0.0541(16) -0.0266(13) -0.0157(12) -0.0134(14)
S2 0.0707(16) 0.0619(15) 0.0525(16) -0.0258(12) -0.0166(12) -0.0128(13)
O1 0.057(4) 0.058(4) 0.051(4) -0.033(3) -0.022(3) 0.005(3)
O2 0.056(3) 0.053(3) 0.049(4) -0.027(3) -0.022(3) 0.004(3)
O3 0.031(3) 0.028(2) 0.024(3) -0.013(2) -0.010(2) -0.002(2)
N1 0.061(5) 0.062(5) 0.059(5) -0.035(4) -0.026(4) 0.006(4)
N2 0.069(5) 0.069(5) 0.061(5) -0.038(4) -0.026(4) 0.009(4)
N3 0.043(4) 0.044(4) 0.037(4) -0.023(3) -0.009(3) -0.004(3)
N4 0.054(4) 0.049(4) 0.037(4) -0.020(3) -0.019(3) -0.001(4)
C1 0.054(5) 0.044(5) 0.038(5) -0.019(4) -0.011(4) 0.000(4)
C2 0.077(7) 0.074(7) 0.074(7) -0.039(6) -0.027(5) 0.006(6)
C3 0.054(5) 0.054(5) 0.068(6) -0.030(5) -0.020(5) 0.000(4)
C4 0.036(14) 0.042(16) 0.025(14) -0.020(12) -0.017(12) 0.013(11)
C4' 0.07(2) 0.052(18) 0.022(14) -0.026(13) -0.021(15) 0.007(14)
C5 0.056(5) 0.051(5) 0.061(6) -0.027(4) -0.024(5) 0.002(4)
C6 0.053(5) 0.047(5) 0.041(5) -0.021(4) -0.013(4) 0.002(4)
C7 0.037(4) 0.040(4) 0.028(5) -0.010(4) -0.005(4) -0.006(4)

loop_
_atom_type_symbol
_atom_type_description
_atom_type_scat_dispersion_real
_atom_type_scat_dispersion_imag
_atom_type_scat_source
C C 0.0033 0.0016 'International Tables Vol C Tables 4.2.6.8 and 6.1.1.4'
Cu Cu 0.3201 1.2651 'International Tables Vol C Tables 4.2.6.8 and 6.1.1.4'
N N 0.0061 0.0033 'International Tables Vol C Tables 4.2.6.8 and 6.1.1.4'
O O 0.0106 0.0060 'International Tables Vol C Tables 4.2.6.8 and 6.1.1.4'
S S 0.1246 0.1234 'International Tables Vol C Tables 4.2.6.8 and 6.1.1.4'
H H 0.0000 0.0000 'International Tables Vol C Tables 4.2.6.8 and 6.1.1.4'

loop_
_geom_angle_atom_site_label_1
_geom_angle_atom_site_label_2
_geom_angle_atom_site_label_3
_geom_angle
_geom_angle_site_symmetry_1
_geom_angle_site_symmetry_3
_geom_angle_publ_flag
O3 Cu1 N1 80.5(3) . . ?
O3 Cu1 O1 99.2(3) . . ?
N1 Cu1 O1 169.2(3) . . ?
O3 Cu1 N3 171.6(2) . . ?
N1 Cu1 N3 94.4(3) . . ?
O1 Cu1 N3 84.5(3) . . ?
O3 Cu2 N4 170.3(3) . . ?
O3 Cu2 O2 92.4(3) . . ?
N4 Cu2 O2 93.8(3) . . ?
O3 Cu2 N2 86.5(3) . . ?
N4 Cu2 N2 86.2(3) . . ?
O2 Cu2 N2 170.7(3) . . ?
C1 O1 Cu1 130.4(6) . . ?
C1 O2 Cu2 140.8(5) . . ?
C4' O3 C4 27.9(14) . . ?
C4' O3 Cu2 108.8(14) . . ?
C4 O3 Cu2 110.2(12) . . ?
C4' O3 Cu1 119.3(13) . . ?
C4 O3 Cu1 118.0(13) . . ?
Cu2 O3 Cu1 130.3(3) . . ?
C5 N1 Cu1 113.4(5) . . ?
C3 N2 Cu2 109.4(6) . . ?
C6 N3 Cu1 158.7(6) . . ?
C7 N4 Cu2 156.6(7) . . ?
O1 C1 O2 122.0(8) . . ?
O1 C1 C2 114.6(7) . . ?
O2 C1 C2 123.3(7) . . ?
C1 C2 H2A 109.5 . . ?
C1 C2 H2B 109.5 . . ?
H2A C2 H2B 109.5 . . ?
C1 C2 H2C 109.5 . . ?
H2A C2 H2C 109.5 . . ?
H2B C2 H2C 109.5 . . ?
N2 C3 C4 110.4(13) . . ?
N2 C3 C4' 108.9(15) . . ?
C4 C3 C4' 26.5(13) . . ?
N2 C3 H3A 109.6 . . ?
C4 C3 H3A 109.6 . . ?
C4' C3 H3A 130.9 . . ?
N2 C3 H3B 109.6 . . ?
C4 C3 H3B 109.6 . . ?
C4' C3 H3B 86.2 . . ?
H3A C3 H3B 108.1 . . ?
O3 C4 C5 108.1(18) . . ?
O3 C4 C3 119(2) . . ?
C5 C4 C3 120(2) . . ?
O3 C4 H4 102.3 . . ?
C5 C4 H4 102.3 . . ?
C3 C4 H4 102.3 . . ?
O3 C4' C5 108(2) . . ?
O3 C4' C3 116.7(18) . . ?
C5 C4' C3 116(2) . . ?
O3 C4' H4' 105.0 . . ?
C5 C4' H4' 105.0 . . ?
C3 C4' H4' 105.0 . . ?
C4 C5 C4' 27.4(13) . . ?
C4 C5 N1 113.2(14) . . ?
C4' C5 N1 112.3(14) . . ?
C4 C5 H5A 108.9 . . ?
C4' C5 H5A 130.0 . . ?
N1 C5 H5A 108.9 . . ?
C4 C5 H5B 108.9 . . ?
C4' C5 H5B 84.3 . . ?
N1 C5 H5B 108.9 . . ?
H5A C5 H5B 107.8 . . ?
N3 C6 S1 174.9(9) . . ?
N4 C7 S2 174.4(8) . . ?

loop_
_geom_bond_atom_site_label_1
_geom_bond_atom_site_label_2
_geom_bond_distance
_geom_bond_site_symmetry_2
_geom_bond_publ_flag
Cu1 O3 1.897(6) . ?
Cu1 N1 1.924(7) . ?
Cu1 O1 1.926(7) . ?
Cu1 N3 1.976(7) . ?
Cu2 O3 1.783(5) . ?
Cu2 N4 1.859(7) . ?
Cu2 O2 1.952(7) . ?
Cu2 N2 2.039(8) . ?
S1 C6 1.549(9) . ?
S2 C7 1.580(8) . ?
O1 C1 1.170(9) . ?
O2 C1 1.264(9) . ?
O3 C4' 1.38(3) . ?
O3 C4 1.39(3) . ?
N1 C5 1.458(10) . ?
N2 C3 1.340(9) . ?
N3 C6 1.066(9) . ?
N4 C7 1.064(8) . ?
C1 C2 1.481(11) . ?
C2 H2A 0.9600 . ?
C2 H2B 0.9600 . ?
C2 H2C 0.9600 . ?
C3 C4 1.43(3) . ?
C3 C4' 1.48(3) . ?
C3 H3A 0.9700 . ?
C3 H3B 0.9700 . ?
C4 C5 1.40(3) . ?
C4 H4 0.9800 . ?
C4' C5 1.41(3) . ?
C4' H4' 0.9800 . ?
C5 H5A 0.9700 . ?
C5 H5B 0.9700 . ?
